data_4128568
loop_
_publ_author_name
'Zuccarello, Giuseppe'
'Mayans, Joan G.'
'Escofet, Imma'
'Scharnagel, Dagmar'
'Kirillova, Mariia S.'
'P\'erez-Jimeno, Alba H'
'Calleja, Pilar'
'Boothe, Jordan R.'
'Echavarren, Antonio M.'

_publ_section_title
;
 Enantioselective Folding of Enynes by Gold(I) Catalysts with a Remote
 <i>C</i><sub>2</sub>-Chiral Element.
;
_journal_issue 30
_journal_name_full 'Journal of the American Chemical Society'
_journal_page_first 11858
_journal_page_last 11863
_journal_paper_doi 10.1021/jacs.9b06326
_journal_volume 141
_journal_year 2019
_chemical_formula_sum 'C20 H22 O3'
_chemical_formula_weight 310.37
_space_group_IT_number 14
_space_group_name_Hall '-P 2yn'
_space_group_name_H-M_alt 'P 1 21/n 1'
_symmetry_cell_setting monoclinic
_symmetry_space_group_name_H-M 'P 1 21/n 1'
_atom_sites_solution_hydrogens geom
_audit_creation_method SHELXL-2018/3
_cell_angle_alpha 90
_cell_angle_beta 107.407(2)
_cell_angle_gamma 90
_cell_formula_units_Z 4
_cell_length_a 13.3067(8)
_cell_length_b 7.8520(5)
_cell_length_c 17.2035(11)
_cell_measurement_reflns_used 4988
_cell_measurement_temperature 100(2)
_cell_measurement_theta_max 33.00
_cell_measurement_theta_min 2.88
_cell_volume 1715.18(19)
_computing_cell_refinement 'Bruker APEX2 v2014.9-0'
_computing_data_collection 'Bruker APEX2 v2014.9-0'
_computing_data_reduction 'Bruker SAINT V7.60A'
_computing_molecular_graphics 'Bruker SHELXTL'
_computing_publication_material 'Bruker SHELXTL'
_computing_structure_refinement 'SHELXL-2018 (Sheldrick, 2018)'
_computing_structure_solution Sir2011
_diffrn_ambient_temperature 100(2)
_diffrn_detector_area_resol_mean 512
_diffrn_detector_type '4K CCD area detector APEX II'
_diffrn_measured_fraction_theta_full 0.999
_diffrn_measured_fraction_theta_max 0.983
_diffrn_measurement_device_type 'APEX DUO Kappa 4-axis goniometer'
_diffrn_measurement_method
;
 Fullsphere data collection, phi and omega scans
;
_diffrn_measurement_specimen_support 'magnetic support with MicroMount'
_diffrn_radiation_monochromator 'Quazar MX Multilayer Optics'
_diffrn_radiation_type MoK\a
_diffrn_radiation_wavelength 0.71073
_diffrn_reflns_av_R_equivalents 0.0308
_diffrn_reflns_av_unetI/netI 0.0368
_diffrn_reflns_Laue_measured_fraction_full 0.999
_diffrn_reflns_Laue_measured_fraction_max 0.983
_diffrn_reflns_limit_h_max 15
_diffrn_reflns_limit_h_min -20
_diffrn_reflns_limit_k_max 12
_diffrn_reflns_limit_k_min -11
_diffrn_reflns_limit_l_max 26
_diffrn_reflns_limit_l_min -26
_diffrn_reflns_number 19821
_diffrn_reflns_point_group_measured_fraction_full 0.999
_diffrn_reflns_point_group_measured_fraction_max 0.983
_diffrn_reflns_theta_full 25.242
_diffrn_reflns_theta_max 33.195
_diffrn_reflns_theta_min 2.303
_diffrn_source 'Microfocus source E025 IuS'
_diffrn_source_current 0.6
_diffrn_source_power 50
_diffrn_source_size '0.2 mm x 0.2 mm fine focus'
_diffrn_source_type 'Bruker APEX DUO'
_exptl_absorpt_coefficient_mu 0.080
_exptl_absorpt_correction_T_max 0.998
_exptl_absorpt_correction_T_min 0.768
_exptl_absorpt_correction_type multi-scan
_exptl_absorpt_process_details
; 
 SADABS Version 2008/1 Bruker-Nonius
 Blessing, Acta Cryst. (1995) A51 33-38
;
_exptl_crystal_colour white
_exptl_crystal_density_diffrn 1.202
_exptl_crystal_description plate
_exptl_crystal_F_000 664
_exptl_crystal_size_max 0.20
_exptl_crystal_size_mid 0.10
_exptl_crystal_size_min 0.02
_refine_diff_density_max 0.500
_refine_diff_density_min -0.196
_refine_diff_density_rms 0.057
_refine_ls_extinction_method none
_refine_ls_goodness_of_fit_ref 1.038
_refine_ls_hydrogen_treatment constr
_refine_ls_matrix_type full
_refine_ls_number_parameters 212
_refine_ls_number_reflns 6445
_refine_ls_number_restraints 0
_refine_ls_restrained_S_all 1.038
_refine_ls_R_factor_all 0.0711
_refine_ls_R_factor_gt 0.0492
_refine_ls_shift/su_max 0.001
_refine_ls_shift/su_mean 0.000
_refine_ls_structure_factor_coef Fsqd
_refine_ls_weighting_details 'w=1/[\s^2^(Fo^2^)+(0.0650P)^2^+0.4983P] where P=(Fo^2^+2Fc^2^)/3'
_refine_ls_weighting_scheme calc
_refine_ls_wR_factor_gt 0.1223
_refine_ls_wR_factor_ref 0.1355
_reflns_Friedel_coverage 0.000
_reflns_number_gt 4844
_reflns_number_total 6445
_reflns_threshold_expression 'I > 2\s(I)'
_cod_data_source_file ja9b06326_si_013.cif
_cod_data_source_block JGM287
_cod_depositor_comments
;
The following automatic conversions were performed:

data item '_exptl_absorpt_correction_type' value 'Multi-scan' was
changed to 'multi-scan' in accordance with the
/home/data/users/saulius/crontab/automatic-downloads/current/ACS/lib/dictionaries/cif_core.dic
dictionary named 'cif_core.dic' version 2.4.2 last updated on
2011-04-26.

data item '_symmetry_cell_setting' value 'Monoclinic' was changed to
'monoclinic' in accordance with the
/home/data/users/saulius/crontab/automatic-downloads/current/ACS/lib/dictionaries/cif_core.dic
dictionary named 'cif_core.dic' version 2.4.2 last updated on
2011-04-26.

Automatic conversion script
Id: cif_fix_values 6909 2019-04-08 15:41:33Z antanas 
;
_cod_original_sg_symbol_H-M P2(1)/n
_cod_database_code 4128568
_shelx_shelxl_version_number 2018/3
_shelx_space_group_comment
;
The symmetry employed for this shelxl refinement is uniquely defined
by the following loop, which should always be used as a source of
symmetry information in preference to the above space-group names.
They are only intended as comments.
;
_shelx_estimated_absorpt_t_min 0.984
_shelx_estimated_absorpt_t_max 0.998

loop_
_space_group_symop_operation_xyz
'x, y, z'
'-x+1/2, y+1/2, -z+1/2'
'-x, -y, -z'
'x-1/2, -y-1/2, z-1/2'

loop_
_atom_site_label
_atom_site_type_symbol
_atom_site_fract_x
_atom_site_fract_y
_atom_site_fract_z
_atom_site_U_iso_or_equiv
_atom_site_adp_type
_atom_site_occupancy
_atom_site_site_symmetry_order
_atom_site_calc_flag
_atom_site_refinement_flags_posn
_atom_site_refinement_flags_adp
C1 C 0.12866(7) 1.01995(12) 0.16794(6) 0.01247(17) Uani 1 1 d . .
C2 C 0.14506(8) 1.05653(13) 0.09383(6) 0.01460(18) Uani 1 1 d . .
H2 H 0.163003 1.168824 0.082262 0.018 Uiso 1 1 calc R U
C3 C 0.13501(8) 0.92697(13) 0.03625(6) 0.01469(18) Uani 1 1 d . .
C4 C 0.10966(8) 0.76228(13) 0.05363(6) 0.01402(18) Uani 1 1 d . .
H4 H 0.104851 0.673255 0.015293 0.017 Uiso 1 1 calc R U
C5 C 0.09121(7) 0.72890(12) 0.12854(6) 0.01167(17) Uani 1 1 d . .
C6 C 0.09872(7) 0.85635(12) 0.18644(6) 0.01174(17) Uani 1 1 d . .
C7 C 0.06946(7) 0.54680(12) 0.14694(6) 0.01263(17) Uani 1 1 d . .
H7 H 0.020663 0.496072 0.096331 0.015 Uiso 1 1 calc R U
C8 C 0.01882(7) 0.52643(13) 0.21587(6) 0.01399(18) Uani 1 1 d . .
H8 H 0.029790 0.405195 0.234267 0.017 Uiso 1 1 calc R U
C9 C 0.08178(8) 0.63775(13) 0.28898(6) 0.01536(19) Uani 1 1 d . .
H9 H 0.157454 0.607147 0.298462 0.018 Uiso 1 1 calc R U
C10 C 0.07288(8) 0.82547(13) 0.26519(6) 0.01463(18) Uani 1 1 d . .
H10A H 0.000317 0.865291 0.259023 0.018 Uiso 1 1 calc R U
H10B H 0.121571 0.892674 0.309306 0.018 Uiso 1 1 calc R U
C11 C -0.09912(8) 0.55700(13) 0.18902(7) 0.01606(19) Uani 1 1 d . .
C12 C -0.14908(9) 0.67025(16) 0.12686(8) 0.0250(2) Uani 1 1 d . .
H12 H -0.108118 0.736011 0.101205 0.030 Uiso 1 1 calc R U
C13 C -0.25835(10) 0.68798(17) 0.10200(9) 0.0310(3) Uani 1 1 d . .
H13 H -0.291283 0.765720 0.059747 0.037 Uiso 1 1 calc R U
C14 C -0.31910(9) 0.59231(18) 0.13886(9) 0.0301(3) Uani 1 1 d . .
H14 H -0.393591 0.603533 0.121435 0.036 Uiso 1 1 calc R U
C15 C -0.27090(9) 0.48045(18) 0.20108(8) 0.0272(3) Uani 1 1 d . .
H15 H -0.312259 0.415439 0.226685 0.033 Uiso 1 1 calc R U
C16 C -0.16171(9) 0.46339(16) 0.22607(7) 0.0209(2) Uani 1 1 d . .
H16 H -0.129178 0.386878 0.268996 0.025 Uiso 1 1 calc R U
C17 C 0.05830(9) 0.59619(17) 0.36758(7) 0.0224(2) Uani 1 1 d . .
C18 C 0.08469(11) 0.41660(19) 0.39870(8) 0.0315(3) Uani 1 1 d . .
H18A H 0.093822 0.413318 0.457362 0.047 Uiso 1 1 calc R U
H18B H 0.150056 0.380180 0.388508 0.047 Uiso 1 1 calc R U
H18C H 0.027296 0.339909 0.370415 0.047 Uiso 1 1 calc R U
C19 C 0.01985(12) 0.7092(2) 0.40886(8) 0.0355(3) Uani 1 1 d . .
H19A H 0.005798 0.822460 0.389168 0.043 Uiso 1 1 calc R U
H19B H 0.006440 0.676643 0.458008 0.043 Uiso 1 1 calc R U
C20 C 0.15186(10) 0.84617(16) -0.09326(7) 0.0246(2) Uani 1 1 d . .
H20A H 0.202071 0.755852 -0.068515 0.037 Uiso 1 1 calc R U
H20B H 0.170689 0.895921 -0.139258 0.037 Uiso 1 1 calc R U
H20C H 0.080708 0.798202 -0.112606 0.037 Uiso 1 1 calc R U
O1 O 0.14520(6) 1.14032(9) 0.22864(5) 0.01633(15) Uani 1 1 d . .
H1 H 0.157885 1.234895 0.210762 0.024 Uiso 1 1 calc R U
O2 O 0.15491(7) 0.97523(10) -0.03405(5) 0.02159(17) Uani 1 1 d . .
O3 O 0.16768(6) 0.45178(9) 0.16750(5) 0.01503(15) Uani 1 1 d . .
H3 H 0.217985 0.517083 0.189961 0.023 Uiso 1 1 calc R U

loop_
_atom_site_aniso_label
_atom_site_aniso_U_11
_atom_site_aniso_U_22
_atom_site_aniso_U_33
_atom_site_aniso_U_23
_atom_site_aniso_U_13
_atom_site_aniso_U_12
C1 0.0128(4) 0.0077(4) 0.0156(4) -0.0005(3) 0.0023(3) 0.0004(3)
C2 0.0180(4) 0.0086(4) 0.0161(4) 0.0023(3) 0.0035(3) -0.0015(3)
C3 0.0177(4) 0.0126(4) 0.0131(4) 0.0029(3) 0.0037(3) -0.0015(3)
C4 0.0177(4) 0.0109(4) 0.0126(4) 0.0000(3) 0.0033(3) -0.0015(3)
C5 0.0125(4) 0.0082(4) 0.0133(4) 0.0012(3) 0.0024(3) -0.0008(3)
C6 0.0127(4) 0.0088(4) 0.0133(4) 0.0007(3) 0.0033(3) -0.0001(3)
C7 0.0129(4) 0.0084(4) 0.0157(4) 0.0009(3) 0.0029(3) -0.0006(3)
C8 0.0137(4) 0.0100(4) 0.0186(4) 0.0030(3) 0.0052(3) -0.0008(3)
C9 0.0148(4) 0.0162(5) 0.0156(4) 0.0027(3) 0.0053(3) -0.0017(4)
C10 0.0162(4) 0.0134(4) 0.0153(4) -0.0008(3) 0.0062(3) -0.0015(3)
C11 0.0141(4) 0.0112(4) 0.0230(5) -0.0006(4) 0.0057(4) -0.0014(3)
C12 0.0162(5) 0.0188(5) 0.0370(6) 0.0082(5) 0.0034(4) -0.0011(4)
C13 0.0179(5) 0.0219(6) 0.0477(8) 0.0086(5) 0.0015(5) 0.0018(4)
C14 0.0141(5) 0.0266(6) 0.0481(8) -0.0049(6) 0.0072(5) -0.0006(4)
C15 0.0181(5) 0.0310(7) 0.0360(7) -0.0042(5) 0.0131(5) -0.0051(5)
C16 0.0171(5) 0.0228(5) 0.0243(5) 0.0003(4) 0.0086(4) -0.0034(4)
C17 0.0189(5) 0.0308(6) 0.0174(5) 0.0056(4) 0.0051(4) -0.0043(4)
C18 0.0285(6) 0.0371(7) 0.0275(6) 0.0169(5) 0.0066(5) -0.0054(5)
C19 0.0396(7) 0.0471(9) 0.0261(6) 0.0023(6) 0.0194(6) -0.0002(6)
C20 0.0373(7) 0.0220(6) 0.0163(5) -0.0012(4) 0.0109(4) -0.0040(5)
O1 0.0227(4) 0.0071(3) 0.0194(3) -0.0022(3) 0.0066(3) -0.0014(3)
O2 0.0350(5) 0.0161(4) 0.0151(3) 0.0019(3) 0.0098(3) -0.0051(3)
O3 0.0147(3) 0.0084(3) 0.0220(4) 0.0003(3) 0.0056(3) 0.0001(3)

loop_
_atom_type_symbol
_atom_type_description
_atom_type_scat_dispersion_real
_atom_type_scat_dispersion_imag
_atom_type_scat_source
C C 0.0033 0.0016 'International Tables Vol C Tables 4.2.6.8 and 6.1.1.4'
H H 0.0000 0.0000 'International Tables Vol C Tables 4.2.6.8 and 6.1.1.4'
O O 0.0106 0.0060 'International Tables Vol C Tables 4.2.6.8 and 6.1.1.4'

loop_
_geom_angle_atom_site_label_1
_geom_angle_atom_site_label_2
_geom_angle_atom_site_label_3
_geom_angle
O1 C1 C2 121.46(9)
O1 C1 C6 116.51(8)
C2 C1 C6 121.97(9)
C1 C2 C3 119.53(9)
O2 C3 C4 124.86(9)
O2 C3 C2 114.99(9)
C4 C3 C2 120.12(9)
C3 C4 C5 119.35(9)
C6 C5 C4 121.72(9)
C6 C5 C7 120.45(8)
C4 C5 C7 117.71(8)
C5 C6 C1 117.23(8)
C5 C6 C10 122.51(8)
C1 C6 C10 120.23(8)
O3 C7 C5 108.79(7)
O3 C7 C8 109.18(8)
C5 C7 C8 114.55(8)
C11 C8 C7 113.64(8)
C11 C8 C9 114.55(8)
C7 C8 C9 108.12(8)
C17 C9 C10 115.37(9)
C17 C9 C8 113.37(8)
C10 C9 C8 110.28(8)
C6 C10 C9 112.02(8)
C12 C11 C16 118.12(10)
C12 C11 C8 123.10(9)
C16 C11 C8 118.74(10)
C13 C12 C11 120.81(11)
C14 C13 C12 120.15(12)
C15 C14 C13 119.87(11)
C14 C15 C16 119.91(11)
C15 C16 C11 121.13(11)
C19 C17 C9 123.28(12)
C19 C17 C18 121.24(11)
C9 C17 C18 115.45(11)
C3 O2 C20 117.54(8)

loop_
_geom_bond_atom_site_label_1
_geom_bond_atom_site_label_2
_geom_bond_distance
C1 O1 1.3764(12)
C1 C2 1.3863(13)
C1 C6 1.4093(13)
C2 C3 1.3982(14)
C3 O2 1.3666(12)
C3 C4 1.3914(14)
C4 C5 1.4068(13)
C5 C6 1.3944(13)
C5 C7 1.5110(13)
C6 C10 1.5135(13)
C7 O3 1.4538(12)
C7 C8 1.5377(13)
C8 C11 1.5166(14)
C8 C9 1.5547(15)
C9 C17 1.5118(14)
C9 C10 1.5249(15)
C11 C12 1.3968(16)
C11 C16 1.3992(14)
C12 C13 1.3943(16)
C13 C14 1.3880(19)
C14 C15 1.385(2)
C15 C16 1.3929(16)
C17 C19 1.3308(19)
C17 C18 1.5119(19)
C20 O2 1.4288(14)

loop_
_geom_torsion_atom_site_label_1
_geom_torsion_atom_site_label_2
_geom_torsion_atom_site_label_3
_geom_torsion_atom_site_label_4
_geom_torsion
O1 C1 C2 C3 175.18(9)
C6 C1 C2 C3 -2.03(15)
C1 C2 C3 O2 -178.69(9)
C1 C2 C3 C4 -0.58(15)
O2 C3 C4 C5 179.81(9)
C2 C3 C4 C5 1.90(15)
C3 C4 C5 C6 -0.68(15)
C3 C4 C5 C7 -176.90(9)
C4 C5 C6 C1 -1.79(14)
C7 C5 C6 C1 174.32(8)
C4 C5 C6 C10 176.26(9)
C7 C5 C6 C10 -7.62(14)
O1 C1 C6 C5 -174.17(8)
C2 C1 C6 C5 3.17(14)
O1 C1 C6 C10 7.73(13)
C2 C1 C6 C10 -174.93(9)
C6 C5 C7 O3 -101.61(10)
C4 C5 C7 O3 74.66(11)
C6 C5 C7 C8 20.86(13)
C4 C5 C7 C8 -162.87(9)
O3 C7 C8 C11 -157.04(8)
C5 C7 C8 C11 80.71(11)
O3 C7 C8 C9 74.62(9)
C5 C7 C8 C9 -47.64(11)
C11 C8 C9 C17 66.71(12)
C7 C8 C9 C17 -165.47(9)
C11 C8 C9 C10 -64.38(10)
C7 C8 C9 C10 63.45(10)
C5 C6 C10 C9 22.87(13)
C1 C6 C10 C9 -159.14(9)
C17 C9 C10 C6 179.38(8)
C8 C9 C10 C6 -50.59(11)
C7 C8 C11 C12 -31.03(15)
C9 C8 C11 C12 93.94(13)
C7 C8 C11 C16 146.66(10)
C9 C8 C11 C16 -88.37(12)
C16 C11 C12 C13 -0.63(19)
C8 C11 C12 C13 177.07(12)
C11 C12 C13 C14 -0.2(2)
C12 C13 C14 C15 0.7(2)
C13 C14 C15 C16 -0.5(2)
C14 C15 C16 C11 -0.35(19)
C12 C11 C16 C15 0.90(17)
C8 C11 C16 C15 -176.91(11)
C10 C9 C17 C19 8.09(16)
C8 C9 C17 C19 -120.43(13)
C10 C9 C17 C18 -170.07(10)
C8 C9 C17 C18 61.42(13)
C4 C3 O2 C20 -1.54(16)
C2 C3 O2 C20 176.47(10)
